data_2107107
loop_
_publ_author_name
'Merritt, E.A.'
'Sundaralingam, M.'

_publ_section_title
;
 Structures of Unidentate (Co H P2 O7 (N H3)5) (H2 O)
 (Pentaamminepyrophosphatocobalt(III) Monohydrate) and Bidentate (Co H P2
 O7 (N H3)4) (H2 O)2 (Tetraamminepyrophosphatocobalt(III)Dihydrate)
;
_journal_name_full 'Acta Crystallographica B (24,1968-38,1982)'
_journal_page_first 2576
_journal_page_last 2584
_journal_volume 36
_journal_year 1980
_chemical_formula_sum 'Co H16 N4 O11 P3'
_chemical_name_systematic '(Co H2 P3 O10 (N H3)4) (H2 O)'
_space_group_IT_number 4
_symmetry_space_group_name_Hall 'P 2yb'
_symmetry_space_group_name_H-M 'P 1 21 1'
_cell_angle_alpha 90
_cell_angle_beta 99.44
_cell_angle_gamma 90
_cell_formula_units_Z 2
_cell_length_a 8.162
_cell_length_b 10.229
_cell_length_c 7.585
_cell_volume 624.689
_citation_journal_id_ASTM ACBCAR
_cod_data_source_file Merritt_ACBCAR_1980_1272.cif
_cod_data_source_block H16Co1N4O11P3
_cod_original_formula_sum 'H16 Co1 N4 O11 P3'
_cod_database_code 2107107

loop_
_symmetry_equiv_pos_as_xyz
x,y,z
-x,y+1/2,-z

loop_
_atom_site_label
_atom_site_type_symbol
_atom_site_fract_x
_atom_site_fract_y
_atom_site_fract_z
_atom_site_occupancy
_atom_site_U_iso_or_equiv
O3 O-2 0.4773 0.4248 0.6829 1 0.0
H13 H+1 -0.222 0.225 0.938 1 0.0
H14 H+1 -0.373 0.33 0.83 1 0.0
O1 O-2 0.3158 0.417 0.9398 1 0.0
H15 H+1 0.398 0.676 0.928 1 0.0
H7 H+1 -0.47 0.646 0.401 1 0.0
N4 N-3 -0.1788 0.4343 0.6026 1 0.0
P1 P+5 0.3582 0.4892 0.7828 1 0.0
O10 O-2 -0.1211 0.3443 0.2821 1 0.0
O6 O-2 0.2922 0.6404 0.4099 1 0.0
H12 H+1 -0.074 0.343 0.618 1 0.0
O9 O-2 0.1132 0.1976 0.2105 1 0.0
H2 H+1 -0.379 0.584 0.055 1 0.0
P2 P+5 0.1582 0.551 0.4454 1 0.0
H3 H+1 -0.208 0.637 0.107 1 0.0
O11 O-2 -0.3421 0.2423 0.9029 1 0.0
O5 O-2 -0.0178 0.5981 0.3945 1 0.0
H5 H+1 -0.407 0.319 0.3 1 0.0
H8 H+1 -0.302 0.675 0.557 1 0.0
N1 N-3 -0.2578 0.5663 0.1135 1 0.0
O4 O-2 0.1842 0.5115 0.6502 1 0.0
O7 O-2 0.1813 0.4132 0.3514 1 0.0
H9 H+1 -0.337 0.716 0.37 1 0.0
N2 N-3 -0.4285 0.4012 0.3169 1 0.0
H1 H+1 -0.233 0.529 0.038 1 0.0
P3 P+5 0.0444 0.3299 0.2165 1 0.0
H4 H+1 -0.478 0.407 0.404 1 0.0
Co1 Co+3 -0.2233 0.5 0.3577 1 0.0
H16 H+1 0.189 0.426 0.121 1 0.0
O2 O-2 0.4249 0.6286 0.8336 1 0.0
H11 H+1 -0.261 0.395 0.628 1 0.0
N3 N-3 -0.332 0.649 0.4463 1 0.0
H6 H+1 -0.492 0.492 0.227 1 0.0
H10 H+1 -0.168 0.481 0.689 1 0.0
O8 O-2 0.032 0.4076 0.0371 1 0.0
